data_7239802
loop_
_publ_author_name
'Holzner, Richard'
'Reiter, Dominik'
'Frisch, Philipp'
'Inoue, Shigeyoshi'

_publ_section_title
;
 DMAP-stabilized bis(silyl)silylenes as versatile synthons for
 organosilicon compounds
;
_journal_issue 6
_journal_name_full 'RSC Advances'
_journal_page_first 3402
_journal_page_last 3406
_journal_paper_doi 10.1039/C9RA10628F
_journal_volume 10
_journal_year 2020
_chemical_compound_source 'see text'
_chemical_formula_moiety 'C24 H54 K Si3, 2(C7 H8)'
_chemical_formula_sum 'C38 H70 K Si3'
_chemical_formula_weight 650.31
_chemical_properties_physical Air-sensitive,Moisture-sensitive
_space_group_IT_number 15
_space_group_name_Hall '-C 2yc'
_space_group_name_H-M_alt 'C 1 2/c 1'
_symmetry_cell_setting monoclinic
_symmetry_Int_Tables_number 15
_symmetry_space_group_name_Hall '-C 2yc'
_symmetry_space_group_name_H-M 'C 1 2/c 1'
_atom_sites_solution_hydrogens geom
_audit_update_record
;
2019-11-25 deposited with the CCDC.	2020-01-06 downloaded from the CCDC.
;
_cell_angle_alpha 90
_cell_angle_beta 120.067(10)
_cell_angle_gamma 90
_cell_formula_units_Z 4
_cell_length_a 20.678(7)
_cell_length_b 12.877(5)
_cell_length_c 17.566(10)
_cell_measurement_reflns_used 7570
_cell_measurement_temperature 100
_cell_measurement_theta_max 26.9395
_cell_measurement_theta_min 2.4999
_cell_volume 4048(3)
_computing_cell_refinement 'SAINT (Bruker, 2017)'
_computing_data_collection 'APEX III Control Software (Bruker, 2016)'
_computing_data_reduction 'SAINT (Bruker, 2017)'
_computing_molecular_graphics 'PLATON (Spek, 2011)'
_computing_publication_material 'PLATON (Spek, 2011), enCIFer (Allen, 2014)'
_computing_structure_refinement 'SHELXL2014 (Sheldrick, 2014), SHELXLE (Huebschle, 2011)'
_computing_structure_solution 'SHELXT (Sheldrick, 2015)'
_diffrn_ambient_temperature 100
_diffrn_detector ' CMOS plate '
_diffrn_detector_area_resol_mean 16
_diffrn_measured_fraction_theta_full 0.986
_diffrn_measured_fraction_theta_max 0.986
_diffrn_measurement_device ' \k-geometry diffractometer '
_diffrn_measurement_device_type ' Bruker Photon CMOS '
_diffrn_measurement_method ' phi- and omega-rotation '
_diffrn_radiation_monochromator 'Helios optic'
_diffrn_radiation_probe x-ray
_diffrn_radiation_source 'TXS rotating anode'
_diffrn_radiation_type MoK\a
_diffrn_radiation_wavelength 0.71073
_diffrn_reflns_av_R_equivalents 0.0742
_diffrn_reflns_av_unetI/netI 0.0241
_diffrn_reflns_limit_h_max 25
_diffrn_reflns_limit_h_min -25
_diffrn_reflns_limit_k_max 15
_diffrn_reflns_limit_k_min -15
_diffrn_reflns_limit_l_max 20
_diffrn_reflns_limit_l_min -21
_diffrn_reflns_number 68970
_diffrn_reflns_reduction_process
;
;
_diffrn_reflns_theta_full 25.24
_diffrn_reflns_theta_max 25.68
_diffrn_reflns_theta_min 2.28
_exptl_absorpt_coefficient_mu 0.243
_exptl_absorpt_correction_T_max 0.6722
_exptl_absorpt_correction_T_min 0.5987
_exptl_absorpt_correction_type multi-scan
_exptl_absorpt_process_details 'SADABS 2016/2, Bruker, 2016'
_exptl_crystal_colour 'clear yellow'
_exptl_crystal_density_diffrn 1.067
_exptl_crystal_density_method 'Not Measured'
_exptl_crystal_description fragment
_exptl_crystal_F_000 1436
_exptl_crystal_recrystallization_method 'Re-crystallisation from solvent: toluene'
_exptl_crystal_size_max 0.302
_exptl_crystal_size_mid 0.299
_exptl_crystal_size_min 0.176
_refine_diff_density_max 0.263
_refine_diff_density_min -0.218
_refine_diff_density_rms 0.040
_refine_ls_extinction_coef 0.0046(4)
_refine_ls_extinction_expression FC^*^=KFC[1+0.001XFC^2^\L^3^/SIN(2\Q)]^-1/4^
_refine_ls_extinction_method 'shelxl-2016/6 (sheldrick 2016)'
_refine_ls_goodness_of_fit_ref 1.040
_refine_ls_hydrogen_treatment constr
_refine_ls_matrix_type full
_refine_ls_number_parameters 202
_refine_ls_number_reflns 3797
_refine_ls_number_restraints 0
_refine_ls_restrained_S_all 1.040
_refine_ls_R_factor_all 0.0341
_refine_ls_R_factor_gt 0.0305
_refine_ls_shift/su_max 0.001
_refine_ls_shift/su_mean 0.000
_refine_ls_structure_factor_coef Fsqd
_refine_ls_weighting_details 'W=1/[\S^2^(FO^2^)+(0.0477P)^2^+2.4242P] WHERE P=(FO^2^+2FC^2^)/3'
_refine_ls_weighting_scheme calc
_refine_ls_wR_factor_gt 0.0855
_refine_ls_wR_factor_ref 0.0886
_reflns_number_gt 3472
_reflns_number_total 3797
_reflns_threshold_expression I>2\s(I)
_cod_data_source_file c9ra10628f2.cif
_cod_data_source_block Compound_2
_cod_depositor_comments 'Adding full bibliography for 7239801--7239804.cif.'
_cod_original_sg_symbol_H-M 'C 2/c'
_cod_database_code 7239802

loop_
_space_group_symop_id
_space_group_symop_operation_xyz
1 x,y,z
2 -x,y,1/2-z
3 -x,-y,-z
4 x,-y,1/2+z
5 1/2+x,1/2+y,z
6 1/2-x,1/2+y,1/2-z
7 1/2-x,1/2-y,-z
8 1/2+x,1/2-y,1/2+z

loop_
_atom_site_aniso_label
_atom_site_aniso_U_11
_atom_site_aniso_U_22
_atom_site_aniso_U_33
_atom_site_aniso_U_23
_atom_site_aniso_U_13
_atom_site_aniso_U_12
K1 0.0619(3) 0.0258(2) 0.0605(3) 0.0000 0.0453(3) 0.0000
Si1 0.0203(2) 0.0207(2) 0.0396(3) 0.0000 0.0087(2) 0.0000
Si2 0.0203(2) 0.0212(2) 0.0240(2) 0.0020(1) 0.0111(1) 0.0010(1)
C1 0.0228(6) 0.0292(6) 0.0322(7) 0.0033(5) 0.0122(5) -0.0022(5)
C2 0.0321(7) 0.0287(7) 0.0488(8) 0.0057(6) 0.0159(6) -0.0050(5)
C3 0.0403(8) 0.0467(8) 0.0425(8) 0.0061(6) 0.0270(7) -0.0035(6)
C4 0.0243(7) 0.0420(8) 0.0457(8) 0.0019(6) 0.0121(6) -0.0039(6)
C5 0.0290(7) 0.0244(6) 0.0451(8) 0.0017(5) 0.0211(6) 0.0033(5)
C6 0.0457(8) 0.0349(8) 0.0517(9) -0.0127(6) 0.0290(7) -0.0040(6)
C7 0.0357(8) 0.0351(8) 0.0674(11) 0.0059(7) 0.0281(8) 0.0109(6)
C8 0.0452(8) 0.0254(7) 0.0652(10) 0.0058(6) 0.0319(8) 0.0003(6)
C9 0.0332(7) 0.0404(7) 0.0260(6) 0.0044(5) 0.0153(6) 0.0029(6)
C10 0.0456(9) 0.0680(11) 0.0295(8) 0.0139(7) 0.0138(7) 0.0104(8)
C11 0.0486(9) 0.0559(9) 0.0401(8) 0.0069(7) 0.0310(7) 0.0014(7)
C12 0.0508(9) 0.0503(9) 0.0335(8) -0.0107(7) 0.0209(7) -0.0024(7)
C13 0.0496(8) 0.0305(7) 0.0409(8) 0.0064(6) 0.0299(7) 0.0042(6)
C14 0.0415(8) 0.0430(8) 0.0388(8) 0.0013(6) 0.0142(7) -0.0009(6)
C15 0.0405(8) 0.0431(9) 0.0561(10) 0.0096(7) 0.0235(8) 0.0123(7)
C16 0.0592(10) 0.0298(7) 0.0572(10) 0.0020(7) 0.0362(9) 0.0041(7)
C17 0.0437(8) 0.0391(8) 0.0507(9) -0.0030(7) 0.0234(7) -0.0105(7)
C18 0.0343(7) 0.0419(8) 0.0525(9) 0.0098(7) 0.0269(7) 0.0031(6)
C19 0.0864(14) 0.0412(9) 0.0610(11) 0.0003(8) 0.0478(11) 0.0101(9)

loop_
_atom_site_label
_atom_site_type_symbol
_atom_site_thermal_displace_type
_atom_site_fract_x
_atom_site_fract_y
_atom_site_fract_z
_atom_site_occupancy
_atom_site_U_iso_or_equiv
_atom_site_calc_flag
_atom_site_refinement_flags
K1 K Uani 0.50000 0.15373(3) 0.25000 1.000 0.0429(2) d STP
Si1 Si Uani 0.50000 0.41117(4) 0.25000 1.000 0.0297(1) d STP
Si2 Si Uani 0.38018(2) 0.48945(2) 0.15998(2) 1.000 0.0219(1) d .
C1 C Uani 0.31126(7) 0.39585(10) 0.17461(9) 1.000 0.0288(4) d .
C2 C Uani 0.33521(8) 0.28091(10) 0.18393(11) 1.000 0.0385(4) d .
C3 C Uani 0.31143(9) 0.42175(12) 0.26016(10) 1.000 0.0404(5) d .
C4 C Uani 0.22982(8) 0.40094(12) 0.09914(10) 1.000 0.0398(4) d .
C5 C Uani 0.35938(7) 0.63230(10) 0.18215(9) 1.000 0.0317(4) d .
C6 C Uani 0.39474(9) 0.65077(12) 0.28170(11) 1.000 0.0421(5) d .
C7 C Uani 0.27617(8) 0.66193(12) 0.13850(12) 1.000 0.0451(5) d .
C8 C Uani 0.39552(9) 0.71138(11) 0.14900(12) 1.000 0.0434(5) d .
C9 C Uani 0.35950(8) 0.47759(11) 0.03814(9) 1.000 0.0330(4) d .
C10 C Uani 0.28834(9) 0.53332(15) -0.03134(10) 1.000 0.0499(5) d .
C11 C Uani 0.42600(9) 0.52133(14) 0.03210(11) 1.000 0.0443(5) d .
C12 C Uani 0.35284(9) 0.36282(13) 0.01060(10) 1.000 0.0450(5) d .
C13 C Uani 0.46305(9) 0.12587(11) 0.41094(10) 1.000 0.0371(4) d .
C14 C Uani 0.53406(9) 0.08518(12) 0.44402(10) 1.000 0.0437(5) d .
C15 C Uani 0.54557(9) -0.00661(13) 0.41140(12) 1.000 0.0469(5) d .
C16 C Uani 0.48621(10) -0.05905(12) 0.34488(11) 1.000 0.0456(5) d .
C17 C Uani 0.41519(9) -0.01984(12) 0.31074(11) 1.000 0.0446(5) d .
C18 C Uani 0.40388(8) 0.07201(12) 0.34335(11) 1.000 0.0406(5) d .
C19 C Uani 0.45061(12) 0.22505(13) 0.44714(13) 1.000 0.0580(7) d .
H2A H Uiso 0.38362 0.27198 0.23773 1.000 0.0580 c RU
H2B H Uiso 0.33949 0.26035 0.13292 1.000 0.0580 c RU
H2C H Uiso 0.29772 0.23741 0.18707 1.000 0.0580 c RU
H3A H Uiso 0.36303 0.42376 0.30921 1.000 0.0610 c RU
H3B H Uiso 0.28348 0.36841 0.27147 1.000 0.0610 c RU
H3C H Uiso 0.28789 0.48957 0.25433 1.000 0.0610 c RU
H4A H Uiso 0.19861 0.35680 0.11320 1.000 0.0600 c RU
H4B H Uiso 0.22690 0.37647 0.04468 1.000 0.0600 c RU
H4C H Uiso 0.21200 0.47280 0.09141 1.000 0.0600 c RU
H6A H Uiso 0.36826 0.60938 0.30435 1.000 0.0630 c RU
H6B H Uiso 0.39103 0.72456 0.29263 1.000 0.0630 c RU
H6C H Uiso 0.44743 0.63014 0.31151 1.000 0.0630 c RU
H7A H Uiso 0.25216 0.62046 0.16422 1.000 0.0680 c RU
H7B H Uiso 0.25171 0.64833 0.07517 1.000 0.0680 c RU
H7C H Uiso 0.27170 0.73584 0.14836 1.000 0.0680 c RU
H8A H Uiso 0.39075 0.78136 0.16757 1.000 0.0650 c RU
H8B H Uiso 0.37029 0.70860 0.08464 1.000 0.0650 c RU
H8C H Uiso 0.44853 0.69452 0.17368 1.000 0.0650 c RU
H10A H Uiso 0.24519 0.50782 -0.02796 1.000 0.0750 c RU
H10B H Uiso 0.28082 0.51935 -0.09007 1.000 0.0750 c RU
H10C H Uiso 0.29369 0.60828 -0.02020 1.000 0.0750 c RU
H11A H Uiso 0.43077 0.59591 0.04493 1.000 0.0660 c RU
H11B H Uiso 0.41767 0.51010 -0.02734 1.000 0.0660 c RU
H11C H Uiso 0.47194 0.48586 0.07487 1.000 0.0660 c RU
H12A H Uiso 0.39674 0.32456 0.05455 1.000 0.0670 c RU
H12B H Uiso 0.34991 0.35799 -0.04672 1.000 0.0670 c RU
H12C H Uiso 0.30762 0.33283 0.00646 1.000 0.0670 c RU
H14 H Uiso 0.57681 0.11788 0.49698 1.000 0.0530 c RU
H15 H Uiso 0.59629 -0.03920 0.44120 1.000 0.0560 c RU
H16 H Uiso 0.49409 -0.12854 0.32540 1.000 0.0550 c RU
H17 H Uiso 0.37145 -0.05990 0.26513 1.000 0.0540 c RU
H18 H Uiso 0.35172 0.09775 0.32047 1.000 0.0490 c RU
H19A H Uiso 0.48397 0.22690 0.51104 1.000 0.0870 c RU
H19B H Uiso 0.39858 0.22828 0.43366 1.000 0.0870 c RU
H19C H Uiso 0.46119 0.28453 0.42030 1.000 0.0870 c RU

loop_
_atom_type_symbol
_atom_type_description
_atom_type_scat_dispersion_real
_atom_type_scat_dispersion_imag
_atom_type_scat_source
C C 0.0033 0.0016 ' International Tables Vol C Tables 4.2.6.8 and 6.1.1.4'
H H 0.0000 0.0000 ' International Tables Vol C Tables 4.2.6.8 and 6.1.1.4'
K K 0.2009 0.2494 ' International Tables Vol C Tables 4.2.6.8 and 6.1.1.4'
Si Si 0.0817 0.0704 ' International Tables Vol C Tables 4.2.6.8 and 6.1.1.4'

loop_
_geom_angle_atom_site_label_1
_geom_angle_atom_site_label_2
_geom_angle_atom_site_label_3
_geom_angle
_geom_angle_site_symmetry_3
_geom_angle_publ_flag
K1 Si1 Si2 114.91(2) . yes
K1 Si1 Si2 114.91(2) 2_655 yes
Si2 Si1 Si2 130.19(3) 2_655 yes
Si1 Si2 C1 103.42(5) . yes
Si1 Si2 C5 121.22(5) . yes
Si1 Si2 C9 105.96(5) . yes
C1 Si2 C5 107.46(7) . yes
C1 Si2 C9 108.41(6) . yes
C5 Si2 C9 109.71(6) . yes
Si2 C1 C2 112.59(11) . yes
Si2 C1 C3 110.22(10) . yes
Si2 C1 C4 114.28(10) . yes
C2 C1 C3 105.12(12) . no
C2 C1 C4 106.69(12) . no
C3 C1 C4 107.39(14) . no
Si2 C5 C6 110.01(10) . yes
Si2 C5 C7 115.63(10) . yes
Si2 C5 C8 110.31(11) . yes
C6 C5 C7 107.68(14) . no
C6 C5 C8 106.45(13) . no
C7 C5 C8 106.30(12) . no
Si2 C9 C10 115.26(12) . yes
Si2 C9 C11 109.40(10) . yes
Si2 C9 C12 110.66(10) . yes
C10 C9 C11 107.88(13) . no
C10 C9 C12 107.39(13) . no
C11 C9 C12 105.79(14) . no
C1 C2 H2A 109.00 . no
C1 C2 H2B 109.00 . no
C1 C2 H2C 109.00 . no
H2A C2 H2B 109.00 . no
H2A C2 H2C 109.00 . no
H2B C2 H2C 109.00 . no
C1 C3 H3A 109.00 . no
C1 C3 H3B 109.00 . no
C1 C3 H3C 109.00 . no
H3A C3 H3B 109.00 . no
H3A C3 H3C 109.00 . no
H3B C3 H3C 109.00 . no
C1 C4 H4A 109.00 . no
C1 C4 H4B 109.00 . no
C1 C4 H4C 109.00 . no
H4A C4 H4B 109.00 . no
H4A C4 H4C 109.00 . no
H4B C4 H4C 109.00 . no
C5 C6 H6A 109.00 . no
C5 C6 H6B 109.00 . no
C5 C6 H6C 109.00 . no
H6A C6 H6B 109.00 . no
H6A C6 H6C 109.00 . no
H6B C6 H6C 109.00 . no
C5 C7 H7A 109.00 . no
C5 C7 H7B 109.00 . no
C5 C7 H7C 109.00 . no
H7A C7 H7B 109.00 . no
H7A C7 H7C 109.00 . no
H7B C7 H7C 109.00 . no
C5 C8 H8A 109.00 . no
C5 C8 H8B 109.00 . no
C5 C8 H8C 109.00 . no
H8A C8 H8B 109.00 . no
H8A C8 H8C 109.00 . no
H8B C8 H8C 109.00 . no
C9 C10 H10A 109.00 . no
C9 C10 H10B 109.00 . no
C9 C10 H10C 109.00 . no
H10A C10 H10B 109.00 . no
H10A C10 H10C 109.00 . no
H10B C10 H10C 109.00 . no
C9 C11 H11A 109.00 . no
C9 C11 H11B 109.00 . no
C9 C11 H11C 109.00 . no
H11A C11 H11B 109.00 . no
H11A C11 H11C 109.00 . no
H11B C11 H11C 109.00 . no
C9 C12 H12A 109.00 . no
C9 C12 H12B 109.00 . no
C9 C12 H12C 109.00 . no
H12A C12 H12B 109.00 . no
H12A C12 H12C 109.00 . no
H12B C12 H12C 109.00 . no
C14 C13 C18 117.69(15) . no
C14 C13 C19 120.94(16) . no
C18 C13 C19 121.38(18) . no
C13 C14 C15 121.04(16) . no
C14 C15 C16 120.35(18) . no
C15 C16 C17 119.61(16) . no
C16 C17 C18 119.90(16) . no
C13 C18 C17 121.39(17) . no
C13 C14 H14 119.00 . no
C15 C14 H14 119.00 . no
C14 C15 H15 120.00 . no
C16 C15 H15 120.00 . no
C15 C16 H16 120.00 . no
C17 C16 H16 120.00 . no
C16 C17 H17 120.00 . no
C18 C17 H17 120.00 . no
C13 C18 H18 119.00 . no
C17 C18 H18 119.00 . no
C13 C19 H19A 109.00 . no
C13 C19 H19B 109.00 . no
C13 C19 H19C 109.00 . no
H19A C19 H19B 109.00 . no
H19A C19 H19C 109.00 . no
H19B C19 H19C 109.00 . no

loop_
_geom_bond_atom_site_label_1
_geom_bond_atom_site_label_2
_geom_bond_distance
_geom_bond_site_symmetry_2
_geom_bond_publ_flag
K1 Si1 3.315(2) . yes
Si1 Si2 2.3936(14) . yes
Si1 Si2 2.3936(14) 2_655 yes
Si2 C1 1.9791(19) . yes
Si2 C5 1.9718(18) . yes
Si2 C9 1.9672(18) . yes
C1 C2 1.543(2) . no
C1 C3 1.538(2) . no
C1 C4 1.536(2) . no
C5 C6 1.539(2) . no
C5 C7 1.540(3) . no
C5 C8 1.540(3) . no
C9 C10 1.540(3) . no
C9 C11 1.538(3) . no
C9 C12 1.540(2) . no
C2 H2A 0.9800 . no
C2 H2B 0.9800 . no
C2 H2C 0.9800 . no
C3 H3A 0.9800 . no
C3 H3B 0.9800 . no
C3 H3C 0.9800 . no
C4 H4A 0.9800 . no
C4 H4B 0.9800 . no
C4 H4C 0.9800 . no
C6 H6A 0.9800 . no
C6 H6B 0.9800 . no
C6 H6C 0.9800 . no
C7 H7A 0.9800 . no
C7 H7B 0.9800 . no
C7 H7C 0.9800 . no
C8 H8A 0.9800 . no
C8 H8B 0.9800 . no
C8 H8C 0.9800 . no
C10 H10A 0.9800 . no
C10 H10B 0.9800 . no
C10 H10C 0.9800 . no
C11 H11A 0.9800 . no
C11 H11B 0.9800 . no
C11 H11C 0.9800 . no
C12 H12A 0.9800 . no
C12 H12B 0.9800 . no
C12 H12C 0.9800 . no
C13 C14 1.383(3) . no
C13 C18 1.390(2) . no
C13 C19 1.505(3) . no
C14 C15 1.385(3) . no
C15 C16 1.375(3) . no
C16 C17 1.374(3) . no
C17 C18 1.384(2) . no
C14 H14 1.0000 . no
C15 H15 1.0000 . no
C16 H16 1.0000 . no
C17 H17 1.0000 . no
C18 H18 1.0000 . no
C19 H19A 0.9800 . no
C19 H19B 0.9800 . no
C19 H19C 0.9800 . no

loop_
_geom_torsion_atom_site_label_1
_geom_torsion_atom_site_label_2
_geom_torsion_atom_site_label_3
_geom_torsion_atom_site_label_4
_geom_torsion
_geom_torsion_site_symmetry_1
_geom_torsion_publ_flag
K1 Si1 Si2 C1 36.76(4) . no
K1 Si1 Si2 C5 157.12(5) . no
K1 Si1 Si2 C9 -77.19(5) . no
Si2 Si1 Si2 C1 -143.24(4) 2_655 no
Si2 Si1 Si2 C5 -22.89(6) 2_655 no
Si2 Si1 Si2 C9 102.81(5) 2_655 no
Si1 Si2 C1 C2 -35.17(11) . no
Si1 Si2 C1 C3 81.86(10) . no
Si1 Si2 C1 C4 -157.11(10) . no
C5 Si2 C1 C2 -164.49(10) . no
C5 Si2 C1 C3 -47.47(12) . no
C5 Si2 C1 C4 73.57(11) . no
C9 Si2 C1 C2 77.00(11) . no
C9 Si2 C1 C3 -165.98(10) . no
C9 Si2 C1 C4 -44.94(12) . no
Si1 Si2 C5 C6 -40.80(13) . no
Si1 Si2 C5 C7 -163.03(9) . no
Si1 Si2 C5 C8 76.34(11) . no
C1 Si2 C5 C6 77.57(13) . no
C1 Si2 C5 C7 -44.66(12) . no
C1 Si2 C5 C8 -165.29(11) . no
C9 Si2 C5 C6 -164.77(12) . no
C9 Si2 C5 C7 73.01(13) . no
C9 Si2 C5 C8 -47.62(13) . no
Si1 Si2 C9 C10 -173.87(11) . no
Si1 Si2 C9 C11 -52.12(11) . no
Si1 Si2 C9 C12 64.05(13) . no
C1 Si2 C9 C10 75.67(13) . no
C1 Si2 C9 C11 -162.59(10) . no
C1 Si2 C9 C12 -46.41(14) . no
C5 Si2 C9 C10 -41.40(14) . no
C5 Si2 C9 C11 80.34(12) . no
C5 Si2 C9 C12 -163.48(12) . no
C18 C13 C14 C15 -0.6(3) . no
C19 C13 C14 C15 179.37(17) . no
C14 C13 C18 C17 0.8(3) . no
C19 C13 C18 C17 -179.23(17) . no
C13 C14 C15 C16 0.2(3) . no
C14 C15 C16 C17 0.0(3) . no
C15 C16 C17 C18 0.1(3) . no
C16 C17 C18 C13 -0.5(3) . no
